data_4119206
loop_
_publ_author_name
'Jacob S. Kanady'
'Jose L. Mendoza-Cortes'
'Emily Y. Tsui'
'Robert J. Nielsen'
'William A. Goddard'
'Theodor Agapie'

_publ_section_title
;
 Oxygen Atom Transfer and Oxidative Water Incorporation in Cuboidal Mn3MOn
 Complexes Based on Synthetic, Isotopic Labeling, and Computational
 Studies
;
_journal_name_full 'Journal of the American Chemical Society'
_journal_page_first 1073
_journal_page_last 1082
_journal_paper_doi 10.1021/ja310022p
_journal_volume 135
_journal_year 2013
_chemical_formula_moiety 'C63 H48 Mn4 N6 O12.09, 4(C4 H8 O)'
_chemical_formula_sum 'C79 H80 Mn4 N6 O16.08'
_chemical_formula_weight 1590.45
_chemical_name_systematic
;
 ?
;
_space_group_IT_number 14
_symmetry_cell_setting monoclinic
_symmetry_space_group_name_Hall '-P 2ybc'
_symmetry_space_group_name_H-M 'P 1 21/c 1'
_atom_sites_solution_hydrogens geom
_atom_sites_solution_primary direct
_atom_sites_solution_secondary difmap
_audit_creation_method SHELXL-97
_cell_angle_alpha 90.00
_cell_angle_beta 92.620(2)
_cell_angle_gamma 90.00
_cell_formula_units_Z 4
_cell_length_a 13.7255(6)
_cell_length_b 18.1596(7)
_cell_length_c 28.1662(11)
_cell_measurement_reflns_used 9113
_cell_measurement_temperature 100(2)
_cell_measurement_theta_max 21.33
_cell_measurement_theta_min 2.24
_cell_volume 7013.1(5)
_computing_cell_refinement 'Bruker SAINT-Plus v7.68A'
_computing_data_collection 'Bruker APEX2 v2009.7-0'
_computing_data_reduction 'Bruker SAINT-Plus v7.68A'
_computing_molecular_graphics 'Bruker XP v5.1'
_computing_publication_material 'Bruker XCIF 2008'
_computing_structure_refinement 'SHELXL-97 (Sheldrick, 2008)'
_computing_structure_solution 'SHELXS-97 (Sheldrick, 2008)'
_diffrn_ambient_temperature 100(2)
_diffrn_measured_fraction_theta_full 0.992
_diffrn_measured_fraction_theta_max 0.992
_diffrn_measurement_device_type 'Bruker KAPPA APEX II'
_diffrn_measurement_method '\w scans; 9 settings'
_diffrn_radiation_monochromator graphite
_diffrn_radiation_source 'fine-focus sealed tube'
_diffrn_radiation_type MoK\a
_diffrn_radiation_wavelength 0.71073
_diffrn_reflns_av_R_equivalents 0.1316
_diffrn_reflns_av_sigmaI/netI 0.1455
_diffrn_reflns_limit_h_max 17
_diffrn_reflns_limit_h_min -17
_diffrn_reflns_limit_k_max 22
_diffrn_reflns_limit_k_min -22
_diffrn_reflns_limit_l_max 34
_diffrn_reflns_limit_l_min -35
_diffrn_reflns_number 132816
_diffrn_reflns_theta_full 26.43
_diffrn_reflns_theta_max 26.43
_diffrn_reflns_theta_min 1.83
_exptl_absorpt_coefficient_mu 0.780
_exptl_absorpt_correction_T_max 0.9770
_exptl_absorpt_correction_T_min 0.8533
_exptl_absorpt_correction_type none
_exptl_crystal_colour 'Dark red'
_exptl_crystal_density_diffrn 1.506
_exptl_crystal_description Plate
_exptl_crystal_F_000 3298
_exptl_crystal_size_max 0.21
_exptl_crystal_size_mid 0.10
_exptl_crystal_size_min 0.03
_refine_diff_density_max 1.654
_refine_diff_density_min -1.521
_refine_diff_density_rms 0.087
_refine_ls_extinction_method none
_refine_ls_goodness_of_fit_ref 1.277
_refine_ls_hydrogen_treatment Riding
_refine_ls_matrix_type 'Full matrix'
_refine_ls_number_parameters 953
_refine_ls_number_reflns 14315
_refine_ls_number_restraints 0
_refine_ls_restrained_S_all 1.277
_refine_ls_R_factor_all 0.1327
_refine_ls_R_factor_gt 0.0569
_refine_ls_shift/su_max 0.003
_refine_ls_shift/su_mean 0.000
_refine_ls_structure_factor_coef Fsqd
_refine_ls_weighting_details w=1/s^2^(Fo^2^)
_refine_ls_weighting_scheme sigma
_refine_ls_wR_factor_gt 0.0549
_refine_ls_wR_factor_ref 0.0586
_reflns_number_gt 7335
_reflns_number_total 14315
_reflns_threshold_expression >2sigma(I)
_cod_data_source_file ja310022p_si_003.cif
_cod_data_source_block jsk41
_cod_depositor_comments
;
The following automatic conversions were performed:

'_atom_sites_solution_primary' value 'direct methods' was changed to
'direct'.

'_atom_sites_solution_secondary' value 'Difference Fourier map' was
changed to 'difmap'.

'_atom_sites_solution_hydrogens' value 'Geometric positions' was
changed to 'geom'.

Automatic conversion script
Id: cif_fix_values 6452 2018-10-05 10:23:21Z andrius 
;
_cod_database_code 4119206

loop_
_symmetry_equiv_pos_as_xyz
'x, y, z'
'-x, y+1/2, -z+1/2'
'-x, -y, -z'
'x, -y-1/2, z-1/2'

loop_
_atom_site_label
_atom_site_type_symbol
_atom_site_fract_x
_atom_site_fract_y
_atom_site_fract_z
_atom_site_U_iso_or_equiv
_atom_site_adp_type
_atom_site_occupancy
_atom_site_symmetry_multiplicity
_atom_site_calc_flag
_atom_site_refinement_flags
Mn1 Mn 0.18389(5) 0.22116(3) 0.88197(2) 0.02198(17) Uani 1 1 d .
Mn2 Mn 0.29255(5) 0.36524(3) 0.84592(2) 0.02213(17) Uani 1 1 d .
Mn3 Mn 0.07669(5) 0.32619(3) 0.80324(2) 0.02122(16) Uani 1 1 d .
Mn4 Mn 0.24063(5) 0.24284(3) 0.78626(2) 0.02240(17) Uani 1 1 d .
O1A O 0.144(2) 0.3452(16) 0.8656(10) 0.050 Uiso 0.090(4) 1 d P
O2 O 0.29372(18) 0.26490(12) 0.85820(8) 0.0240(7) Uani 1 1 d .
O3 O 0.20752(18) 0.34641(12) 0.79083(7) 0.0220(7) Uani 1 1 d .
O4 O 0.12127(17) 0.23139(12) 0.82083(7) 0.0188(7) Uani 1 1 d .
O5 O 0.22420(18) 0.23581(12) 0.94534(8) 0.0230(7) Uani 1 1 d .
O6 O 0.26413(18) 0.46587(12) 0.84781(8) 0.0198(7) Uani 1 1 d .
O7 O -0.04080(18) 0.31925(13) 0.83291(8) 0.0202(7) Uani 1 1 d .
O8 O 0.23563(19) 0.11362(12) 0.86527(9) 0.0250(7) Uani 1 1 d .
O9 O 0.27654(19) 0.13738(14) 0.79007(9) 0.0275(7) Uani 1 1 d .
O10 O 0.41743(18) 0.35872(14) 0.80478(8) 0.0284(7) Uani 1 1 d .
O11 O 0.36654(19) 0.26379(14) 0.75837(8) 0.0287(7) Uani 1 1 d .
O12 O 0.03262(19) 0.29378(13) 0.73523(8) 0.0280(8) Uani 1 1 d .
O13 O 0.1641(2) 0.22501(14) 0.72065(8) 0.0284(7) Uani 1 1 d .
N1 N 0.0582(2) 0.19154(15) 0.91316(11) 0.0208(8) Uani 1 1 d .
N2 N 0.1607(3) 0.08640(18) 1.02262(11) 0.0330(10) Uani 1 1 d .
N3 N 0.3594(2) 0.38796(17) 0.90983(10) 0.0184(8) Uani 1 1 d .
N4 N 0.4842(3) 0.55997(17) 0.88316(11) 0.0293(9) Uani 1 1 d .
N5 N 0.0257(2) 0.42918(16) 0.78916(10) 0.0209(8) Uani 1 1 d .
N6 N -0.2025(2) 0.35662(18) 0.73667(11) 0.0334(10) Uani 1 1 d .
C1 C -0.0285(3) 0.17985(19) 0.89077(14) 0.0243(11) Uani 1 1 d .
H1 H -0.0337 0.1819 0.8570 0.029 Uiso 1 1 calc R
C2 C -0.1095(3) 0.16501(19) 0.91533(14) 0.0259(11) Uani 1 1 d .
H2 H -0.1707 0.1574 0.8989 0.031 Uiso 1 1 calc R
C3 C -0.1019(3) 0.16105(19) 0.96443(14) 0.0279(11) Uani 1 1 d .
H3 H -0.1577 0.1503 0.9820 0.034 Uiso 1 1 calc R
C4 C -0.0133(3) 0.17276(19) 0.98748(14) 0.0250(11) Uani 1 1 d .
H4 H -0.0067 0.1698 1.0211 0.030 Uiso 1 1 calc R
C5 C 0.0667(3) 0.18898(19) 0.96118(14) 0.0209(10) Uani 1 1 d .
C6 C 0.1678(3) 0.2054(2) 0.98099(13) 0.0228(11) Uani 1 1 d .
C7 C 0.2146(3) 0.1308(2) 0.99663(13) 0.0269(11) Uani 1 1 d .
C8 C 0.3087(3) 0.1143(2) 0.98393(14) 0.0388(13) Uani 1 1 d .
H8 H 0.3450 0.1475 0.9656 0.047 Uiso 1 1 calc R
C9 C 0.3479(4) 0.0466(2) 0.99927(16) 0.0482(14) Uani 1 1 d .
H9 H 0.4120 0.0327 0.9914 0.058 Uiso 1 1 calc R
C10 C 0.2929(4) 0.0009(2) 1.02557(15) 0.0460(14) Uani 1 1 d .
H10 H 0.3179 -0.0453 1.0362 0.055 Uiso 1 1 calc R
C11 C 0.2005(4) 0.0227(2) 1.03648(14) 0.0431(14) Uani 1 1 d .
H11 H 0.1631 -0.0096 1.0549 0.052 Uiso 1 1 calc R
C12 C 0.1701(3) 0.2600(2) 1.02270(13) 0.0210(10) Uani 1 1 d .
C13 C 0.2103(3) 0.2399(2) 1.06722(13) 0.0280(11) Uani 1 1 d .
H13 H 0.2304 0.1902 1.0719 0.034 Uiso 1 1 calc R
C14 C 0.2224(3) 0.2881(2) 1.10480(13) 0.0307(12) Uani 1 1 d .
H14 H 0.2493 0.2720 1.1347 0.037 Uiso 1 1 calc R
C15 C 0.1947(3) 0.3599(2) 1.09790(13) 0.0252(11) Uani 1 1 d .
H15 H 0.2024 0.3944 1.1232 0.030 Uiso 1 1 calc R
C16 C 0.1552(3) 0.3823(2) 1.05405(13) 0.0211(10) Uani 1 1 d .
H16 H 0.1375 0.4325 1.0497 0.025 Uiso 1 1 calc R
C17 C 0.1407(3) 0.3339(2) 1.01637(13) 0.0179(10) Uani 1 1 d .
C18 C 0.3904(3) 0.3381(2) 0.94235(14) 0.0271(11) Uani 1 1 d .
H18 H 0.3921 0.2877 0.9336 0.033 Uiso 1 1 calc R
C19 C 0.4195(3) 0.3576(2) 0.98767(14) 0.0308(12) Uani 1 1 d .
H19 H 0.4407 0.3215 1.0102 0.037 Uiso 1 1 calc R
C20 C 0.4170(3) 0.4311(2) 0.99964(14) 0.0288(11) Uani 1 1 d .
H20 H 0.4353 0.4460 1.0311 0.035 Uiso 1 1 calc R
C21 C 0.3883(3) 0.4831(2) 0.96632(13) 0.0249(11) Uani 1 1 d .
H21 H 0.3900 0.5340 0.9741 0.030 Uiso 1 1 calc R
C22 C 0.3571(3) 0.4601(2) 0.92132(14) 0.0223(11) Uani 1 1 d .
C23 C 0.3174(3) 0.50962(19) 0.88094(13) 0.0177(10) Uani 1 1 d .
C24 C 0.4054(3) 0.54452(19) 0.85646(14) 0.0185(10) Uani 1 1 d .
C25 C 0.3975(3) 0.5602(2) 0.80883(13) 0.0272(11) Uani 1 1 d .
H25 H 0.3395 0.5484 0.7907 0.033 Uiso 1 1 calc R
C26 C 0.4744(3) 0.5929(2) 0.78767(14) 0.0318(12) Uani 1 1 d .
H26 H 0.4706 0.6041 0.7547 0.038 Uiso 1 1 calc R
C27 C 0.5558(3) 0.6091(2) 0.81451(15) 0.0348(12) Uani 1 1 d .
H27 H 0.6101 0.6319 0.8008 0.042 Uiso 1 1 calc R
C28 C 0.5582(3) 0.5919(2) 0.86191(15) 0.0362(12) Uani 1 1 d .
H28 H 0.6156 0.6033 0.8806 0.043 Uiso 1 1 calc R
C29 C 0.2506(3) 0.5686(2) 0.90093(12) 0.0164(10) Uani 1 1 d .
C30 C 0.2834(3) 0.6409(2) 0.90441(12) 0.0245(11) Uani 1 1 d .
H30 H 0.3483 0.6515 0.8961 0.029 Uiso 1 1 calc R
C31 C 0.2260(3) 0.6979(2) 0.91942(13) 0.0285(11) Uani 1 1 d .
H31 H 0.2510 0.7467 0.9214 0.034 Uiso 1 1 calc R
C32 C 0.1331(3) 0.6833(2) 0.93127(12) 0.0254(11) Uani 1 1 d .
H32 H 0.0919 0.7220 0.9409 0.031 Uiso 1 1 calc R
C33 C 0.0992(3) 0.6117(2) 0.92916(12) 0.0225(11) Uani 1 1 d .
H33 H 0.0342 0.6021 0.9375 0.027 Uiso 1 1 calc R
C34 C 0.1568(3) 0.5530(2) 0.91519(12) 0.0162(10) Uani 1 1 d .
C35 C 0.0765(3) 0.4863(2) 0.77332(13) 0.0272(11) Uani 1 1 d .
H35 H 0.1451 0.4818 0.7712 0.033 Uiso 1 1 calc R
C36 C 0.0318(3) 0.5512(2) 0.76000(14) 0.0328(12) Uani 1 1 d .
H36 H 0.0684 0.5913 0.7484 0.039 Uiso 1 1 calc R
C37 C -0.0673(3) 0.5566(2) 0.76396(14) 0.0388(13) Uani 1 1 d .
H37 H -0.1002 0.6006 0.7545 0.047 Uiso 1 1 calc R
C38 C -0.1195(3) 0.4985(2) 0.78157(13) 0.0296(12) Uani 1 1 d .
H38 H -0.1879 0.5022 0.7847 0.035 Uiso 1 1 calc R
C39 C -0.0702(3) 0.4347(2) 0.79454(13) 0.0217(11) Uani 1 1 d .
C40 C -0.1156(3) 0.3655(2) 0.81530(13) 0.0202(10) Uani 1 1 d .
C41 C -0.1743(3) 0.3225(2) 0.77657(14) 0.0212(10) Uani 1 1 d .
C42 C -0.1926(3) 0.2489(2) 0.78506(14) 0.0325(12) Uani 1 1 d .
H42 H -0.1722 0.2268 0.8144 0.039 Uiso 1 1 calc R
C43 C -0.2406(3) 0.2085(2) 0.75031(15) 0.0367(12) Uani 1 1 d .
H43 H -0.2553 0.1581 0.7553 0.044 Uiso 1 1 calc R
C44 C -0.2670(3) 0.2422(2) 0.70824(15) 0.0385(13) Uani 1 1 d .
H44 H -0.2988 0.2152 0.6831 0.046 Uiso 1 1 calc R
C45 C -0.2470(3) 0.3146(2) 0.70296(14) 0.0421(13) Uani 1 1 d .
H45 H -0.2655 0.3372 0.6735 0.051 Uiso 1 1 calc R
C46 C -0.1820(3) 0.38697(19) 0.85615(14) 0.0214(11) Uani 1 1 d .
C47 C -0.2809(3) 0.39370(19) 0.84743(14) 0.0258(11) Uani 1 1 d .
H47 H -0.3064 0.3895 0.8156 0.031 Uiso 1 1 calc R
C48 C -0.3447(3) 0.4064(2) 0.88300(15) 0.0344(12) Uani 1 1 d .
H48 H -0.4127 0.4110 0.8759 0.041 Uiso 1 1 calc R
C49 C -0.3072(3) 0.4121(2) 0.92901(15) 0.0311(12) Uani 1 1 d .
H49 H -0.3498 0.4190 0.9543 0.037 Uiso 1 1 calc R
C50 C -0.2088(3) 0.40796(19) 0.93837(14) 0.0262(11) Uani 1 1 d .
H50 H -0.1846 0.4123 0.9704 0.031 Uiso 1 1 calc R
C51 C -0.1428(3) 0.39772(19) 0.90316(14) 0.0190(10) Uani 1 1 d .
C52 C -0.0376(3) 0.40366(19) 0.91741(12) 0.0169(10) Uani 1 1 d .
C53 C 0.0041(3) 0.35786(19) 0.95236(12) 0.0186(10) Uani 1 1 d .
H53 H -0.0320 0.3170 0.9632 0.022 Uiso 1 1 calc R
C54 C 0.0979(3) 0.3708(2) 0.97173(12) 0.0179(10) Uani 1 1 d .
C55 C 0.1488(3) 0.43175(19) 0.95625(12) 0.0171(10) Uani 1 1 d .
H55 H 0.2121 0.4413 0.9699 0.021 Uiso 1 1 calc R
C56 C 0.1101(3) 0.4794(2) 0.92132(13) 0.0173(10) Uani 1 1 d .
C57 C 0.0162(3) 0.46397(19) 0.90289(12) 0.0192(10) Uani 1 1 d .
H57 H -0.0123 0.4960 0.8794 0.023 Uiso 1 1 calc R
C58 C 0.2712(3) 0.0960(2) 0.82679(16) 0.0273(11) Uani 1 1 d .
C59 C 0.3136(3) 0.01958(19) 0.82196(13) 0.0396(13) Uani 1 1 d .
H59A H 0.3224 -0.0030 0.8535 0.059 Uiso 1 1 calc R
H59B H 0.3768 0.0229 0.8073 0.059 Uiso 1 1 calc R
H59C H 0.2691 -0.0107 0.8020 0.059 Uiso 1 1 calc R
C60 C 0.4271(3) 0.3139(2) 0.77170(14) 0.0291(12) Uani 1 1 d .
C61 C 0.5207(3) 0.3167(2) 0.74496(13) 0.0454(13) Uani 1 1 d .
H61A H 0.5426 0.3679 0.7426 0.068 Uiso 1 1 calc R
H61B H 0.5087 0.2965 0.7130 0.068 Uiso 1 1 calc R
H61C H 0.5711 0.2875 0.7620 0.068 Uiso 1 1 calc R
C62 C 0.0785(3) 0.2475(2) 0.71169(14) 0.0274(11) Uani 1 1 d .
C63 C 0.0218(3) 0.2164(2) 0.66872(13) 0.0500(14) Uani 1 1 d .
H63A H 0.0409 0.2421 0.6400 0.075 Uiso 1 1 calc R
H63B H -0.0482 0.2231 0.6726 0.075 Uiso 1 1 calc R
H63C H 0.0362 0.1637 0.6658 0.075 Uiso 1 1 calc R
O70B O 0.2852(3) -0.02377(19) 0.20142(11) 0.0728(12) Uani 1 1 d .
C71B C 0.2098(4) -0.0093(3) 0.16689(16) 0.0690(18) Uani 1 1 d .
H71A H 0.1470 -0.0295 0.1770 0.083 Uiso 1 1 calc R
H71B H 0.2248 -0.0316 0.1360 0.083 Uiso 1 1 calc R
C72B C 0.2048(5) 0.0750(3) 0.1629(2) 0.093(2) Uani 1 1 d .
H72A H 0.1761 0.0904 0.1316 0.112 Uiso 1 1 calc R
H72B H 0.1659 0.0963 0.1883 0.112 Uiso 1 1 calc R
C73B C 0.3099(4) 0.0978(3) 0.16873(19) 0.085(2) Uani 1 1 d .
H73A H 0.3431 0.0950 0.1383 0.102 Uiso 1 1 calc R
H73B H 0.3166 0.1482 0.1818 0.102 Uiso 1 1 calc R
C74B C 0.3481(4) 0.0414(3) 0.20333(19) 0.090(2) Uani 1 1 d .
H74A H 0.4152 0.0273 0.1956 0.108 Uiso 1 1 calc R
H74B H 0.3503 0.0622 0.2358 0.108 Uiso 1 1 calc R
O70C O 0.5332(4) 0.2255(3) 0.0550(3) 0.196(3) Uani 1 1 d .
C71C C 0.4920(5) 0.2007(4) 0.0981(2) 0.118(3) Uani 1 1 d .
H71C H 0.5072 0.2364 0.1239 0.142 Uiso 1 1 calc R
H71D H 0.4203 0.1970 0.0935 0.142 Uiso 1 1 calc R
C72C C 0.5308(6) 0.1324(5) 0.1101(2) 0.171(4) Uani 1 1 d .
H72C H 0.5657 0.1351 0.1416 0.205 Uiso 1 1 calc R
H72D H 0.4777 0.0957 0.1119 0.205 Uiso 1 1 calc R
C73C C 0.5948(7) 0.1111(4) 0.0759(3) 0.170(5) Uani 1 1 d .
H73C H 0.5791 0.0607 0.0646 0.204 Uiso 1 1 calc R
H73D H 0.6626 0.1114 0.0895 0.204 Uiso 1 1 calc R
C74C C 0.5851(6) 0.1618(6) 0.0377(3) 0.149(3) Uani 1 1 d .
H74C H 0.5480 0.1392 0.0105 0.179 Uiso 1 1 calc R
H74D H 0.6501 0.1765 0.0272 0.179 Uiso 1 1 calc R
O70D O 0.8686(3) 0.1000(2) 0.07893(14) 0.0906(14) Uani 1 1 d .
C71D C 0.9221(5) 0.1277(3) 0.1166(2) 0.108(3) Uani 1 1 d .
H71E H 0.8862 0.1682 0.1315 0.129 Uiso 1 1 calc R
H71F H 0.9849 0.1473 0.1060 0.129 Uiso 1 1 calc R
C72D C 0.9388(4) 0.0691(3) 0.14942(17) 0.0705(18) Uani 1 1 d .
H72E H 0.8809 0.0599 0.1682 0.085 Uiso 1 1 calc R
H72F H 0.9958 0.0792 0.1713 0.085 Uiso 1 1 calc R
C73D C 0.9573(4) 0.0083(2) 0.11811(17) 0.0615(16) Uani 1 1 d .
H73E H 0.9363 -0.0389 0.1321 0.074 Uiso 1 1 calc R
H73F H 1.0275 0.0050 0.1117 0.074 Uiso 1 1 calc R
C74D C 0.8988(4) 0.0252(3) 0.07433(17) 0.081(2) Uani 1 1 d .
H74E H 0.9385 0.0191 0.0461 0.097 Uiso 1 1 calc R
H74F H 0.8415 -0.0078 0.0711 0.097 Uiso 1 1 calc R
O70E O 0.3788(5) 0.8561(2) 0.08207(17) 0.206(3) Uani 1 1 d .
C71E C 0.3822(4) 0.7837(3) 0.08808(19) 0.0738(18) Uani 1 1 d .
H71G H 0.4221 0.7600 0.0640 0.089 Uiso 1 1 calc R
H71H H 0.3159 0.7620 0.0862 0.089 Uiso 1 1 calc R
C72E C 0.4279(4) 0.7754(3) 0.13615(17) 0.087(2) Uani 1 1 d .
H72G H 0.3779 0.7727 0.1604 0.104 Uiso 1 1 calc R
H72H H 0.4690 0.7306 0.1384 0.104 Uiso 1 1 calc R
C73E C 0.4869(4) 0.8416(3) 0.14230(19) 0.084(2) Uani 1 1 d .
H73G H 0.4804 0.8617 0.1747 0.101 Uiso 1 1 calc R
H73H H 0.5564 0.8297 0.1383 0.101 Uiso 1 1 calc R
C74E C 0.4564(6) 0.8919(3) 0.1096(3) 0.195(5) Uani 1 1 d .
H74G H 0.5102 0.9059 0.0891 0.234 Uiso 1 1 calc R
H74H H 0.4321 0.9368 0.1252 0.234 Uiso 1 1 calc R

loop_
_atom_site_aniso_label
_atom_site_aniso_U_11
_atom_site_aniso_U_22
_atom_site_aniso_U_33
_atom_site_aniso_U_23
_atom_site_aniso_U_13
_atom_site_aniso_U_12
Mn1 0.0245(4) 0.0181(4) 0.0236(4) -0.0006(3) 0.0042(3) 0.0012(3)
Mn2 0.0243(4) 0.0192(4) 0.0232(4) -0.0026(3) 0.0042(3) -0.0001(3)
Mn3 0.0222(4) 0.0203(4) 0.0213(4) -0.0030(3) 0.0033(3) 0.0006(3)
Mn4 0.0247(4) 0.0198(4) 0.0230(4) -0.0037(3) 0.0040(3) 0.0005(3)
O2 0.0261(18) 0.0119(15) 0.0342(18) 0.0000(13) 0.0051(14) 0.0013(13)
O3 0.0252(18) 0.0236(17) 0.0172(16) -0.0008(13) 0.0023(13) -0.0019(13)
O4 0.0223(17) 0.0171(15) 0.0170(16) -0.0023(12) 0.0020(13) 0.0033(13)
O5 0.0283(18) 0.0174(16) 0.0236(17) 0.0018(13) 0.0023(14) 0.0001(14)
O6 0.0237(18) 0.0165(15) 0.0186(16) -0.0021(13) -0.0048(13) 0.0011(13)
O7 0.0218(18) 0.0177(16) 0.0213(16) -0.0007(13) 0.0028(14) 0.0036(13)
O8 0.0283(19) 0.0173(16) 0.0297(19) -0.0036(14) 0.0051(15) 0.0009(14)
O9 0.031(2) 0.0244(17) 0.0266(18) -0.0086(15) 0.0009(15) 0.0030(15)
O10 0.0286(19) 0.0313(18) 0.0257(18) -0.0056(15) 0.0067(15) -0.0071(15)
O11 0.028(2) 0.0337(19) 0.0247(18) -0.0085(15) 0.0085(15) 0.0005(15)
O12 0.036(2) 0.0244(18) 0.0233(18) -0.0075(14) -0.0015(15) 0.0026(15)
O13 0.028(2) 0.0322(18) 0.0254(18) -0.0044(14) 0.0067(15) 0.0037(16)
N1 0.021(2) 0.0116(19) 0.030(2) -0.0006(17) 0.0029(18) 0.0023(16)
N2 0.049(3) 0.018(2) 0.031(2) 0.0037(19) -0.001(2) 0.000(2)
N3 0.020(2) 0.019(2) 0.016(2) 0.0006(16) 0.0022(16) 0.0018(16)
N4 0.025(2) 0.035(2) 0.029(2) 0.0020(18) 0.000(2) -0.0079(19)
N5 0.024(2) 0.020(2) 0.019(2) 0.0007(16) 0.0010(18) -0.0012(18)
N6 0.041(3) 0.035(2) 0.024(2) -0.005(2) -0.0106(19) -0.009(2)
C1 0.027(3) 0.017(2) 0.028(3) -0.003(2) -0.004(2) -0.004(2)
C2 0.025(3) 0.018(2) 0.035(3) -0.001(2) 0.002(2) -0.005(2)
C3 0.031(3) 0.021(3) 0.032(3) -0.002(2) 0.015(2) -0.003(2)
C4 0.032(3) 0.016(2) 0.027(3) 0.001(2) 0.006(2) 0.002(2)
C5 0.030(3) 0.013(2) 0.020(3) 0.002(2) -0.001(2) 0.001(2)
C6 0.031(3) 0.017(2) 0.020(3) 0.002(2) 0.009(2) 0.003(2)
C7 0.038(3) 0.027(3) 0.015(3) -0.003(2) -0.003(2) 0.005(2)
C8 0.040(4) 0.033(3) 0.043(3) 0.004(2) 0.002(3) 0.007(3)
C9 0.043(4) 0.039(3) 0.063(4) 0.001(3) -0.001(3) 0.016(3)
C10 0.064(4) 0.027(3) 0.047(4) 0.008(3) -0.001(3) 0.010(3)
C11 0.068(4) 0.026(3) 0.034(3) 0.003(2) -0.005(3) 0.001(3)
C12 0.026(3) 0.020(3) 0.017(3) 0.004(2) 0.001(2) -0.001(2)
C13 0.035(3) 0.021(3) 0.028(3) 0.001(2) -0.002(2) 0.002(2)
C14 0.037(3) 0.035(3) 0.019(3) 0.005(2) -0.007(2) 0.003(2)
C15 0.025(3) 0.030(3) 0.021(3) -0.007(2) 0.008(2) -0.007(2)
C16 0.022(3) 0.024(3) 0.017(3) 0.003(2) 0.005(2) 0.001(2)
C17 0.021(3) 0.016(2) 0.017(3) -0.001(2) 0.004(2) -0.001(2)
C18 0.025(3) 0.020(3) 0.037(3) 0.008(2) -0.001(2) 0.004(2)
C19 0.031(3) 0.033(3) 0.028(3) 0.007(2) -0.009(2) -0.007(2)
C20 0.025(3) 0.042(3) 0.019(3) 0.004(2) 0.000(2) -0.009(2)
C21 0.033(3) 0.027(3) 0.014(3) -0.005(2) 0.001(2) -0.003(2)
C22 0.025(3) 0.020(3) 0.023(3) -0.004(2) 0.009(2) 0.000(2)
C23 0.023(3) 0.014(2) 0.016(3) -0.001(2) 0.000(2) 0.002(2)
C24 0.021(3) 0.016(2) 0.019(3) -0.004(2) 0.005(2) 0.004(2)
C25 0.036(3) 0.026(3) 0.019(3) 0.000(2) -0.003(2) 0.002(2)
C26 0.042(4) 0.036(3) 0.018(3) 0.006(2) 0.011(3) 0.000(3)
C27 0.032(3) 0.038(3) 0.035(3) 0.010(2) 0.015(3) -0.007(2)
C28 0.021(3) 0.043(3) 0.044(3) 0.006(3) 0.001(3) -0.010(2)
C29 0.022(3) 0.015(2) 0.013(2) -0.0002(19) 0.000(2) 0.001(2)
C30 0.027(3) 0.023(3) 0.023(3) -0.001(2) 0.005(2) 0.001(2)
C31 0.039(3) 0.016(2) 0.030(3) -0.002(2) 0.005(2) -0.004(2)
C32 0.034(3) 0.022(3) 0.021(3) -0.005(2) 0.007(2) 0.009(2)
C33 0.023(3) 0.028(3) 0.016(3) 0.004(2) 0.001(2) -0.002(2)
C34 0.023(3) 0.018(2) 0.008(2) 0.0029(19) -0.002(2) 0.004(2)
C35 0.026(3) 0.026(3) 0.030(3) -0.004(2) 0.003(2) -0.005(2)
C36 0.027(3) 0.026(3) 0.045(3) 0.006(2) -0.007(2) -0.003(2)
C37 0.046(4) 0.024(3) 0.045(3) 0.006(2) -0.012(3) 0.005(3)
C38 0.026(3) 0.024(3) 0.037(3) -0.004(2) -0.006(2) -0.001(2)
C39 0.025(3) 0.023(3) 0.016(3) -0.006(2) -0.009(2) 0.005(2)
C40 0.017(3) 0.022(2) 0.022(3) 0.000(2) -0.002(2) 0.000(2)
C41 0.018(3) 0.024(3) 0.023(3) -0.004(2) 0.005(2) 0.006(2)
C42 0.035(3) 0.024(3) 0.038(3) -0.006(2) -0.008(2) 0.000(2)
C43 0.033(3) 0.022(3) 0.055(4) -0.007(3) 0.007(3) 0.003(2)
C44 0.041(3) 0.040(3) 0.035(3) -0.020(3) 0.006(3) -0.013(3)
C45 0.044(3) 0.052(3) 0.030(3) 0.007(3) -0.001(3) -0.018(3)
C46 0.025(3) 0.012(2) 0.027(3) 0.000(2) 0.002(2) -0.001(2)
C47 0.019(3) 0.030(3) 0.028(3) -0.009(2) -0.002(2) 0.000(2)
C48 0.020(3) 0.041(3) 0.043(3) -0.014(3) 0.006(3) 0.001(2)
C49 0.024(3) 0.039(3) 0.032(3) -0.016(2) 0.013(2) -0.001(2)
C50 0.027(3) 0.026(3) 0.026(3) -0.008(2) -0.002(2) 0.000(2)
C51 0.020(3) 0.012(2) 0.025(3) -0.0020(19) 0.003(2) 0.0008(19)
C52 0.024(3) 0.013(2) 0.014(3) -0.0038(19) 0.003(2) 0.000(2)
C53 0.017(3) 0.018(2) 0.021(3) -0.005(2) 0.006(2) -0.002(2)
C54 0.028(3) 0.012(2) 0.014(2) -0.0022(19) 0.004(2) 0.003(2)
C55 0.011(2) 0.025(3) 0.016(2) -0.005(2) 0.0011(19) 0.001(2)
C56 0.020(3) 0.018(2) 0.015(3) -0.002(2) 0.004(2) 0.003(2)
C57 0.025(3) 0.020(2) 0.012(2) 0.0042(19) 0.002(2) 0.003(2)
C58 0.025(3) 0.022(3) 0.034(3) -0.009(2) -0.003(2) 0.002(2)
C59 0.049(4) 0.019(3) 0.051(3) -0.008(2) 0.003(3) 0.013(2)
C60 0.022(3) 0.039(3) 0.026(3) 0.003(2) 0.006(2) 0.008(2)
C61 0.033(3) 0.064(3) 0.041(3) -0.001(3) 0.010(3) 0.003(3)
C62 0.037(3) 0.026(3) 0.019(3) -0.006(2) 0.004(2) -0.006(2)
C63 0.035(3) 0.071(4) 0.044(3) -0.017(3) -0.001(3) 0.000(3)
O70B 0.084(3) 0.067(3) 0.065(3) 0.005(2) -0.015(2) -0.007(2)
C71B 0.085(5) 0.070(4) 0.050(4) 0.002(3) -0.025(3) -0.019(4)
C72B 0.132(7) 0.043(4) 0.105(5) 0.011(4) 0.007(5) 0.011(4)
C73B 0.076(5) 0.063(4) 0.110(5) 0.025(4) -0.050(4) -0.009(4)
C74B 0.107(6) 0.042(4) 0.117(5) 0.013(4) -0.036(4) -0.031(4)
O70C 0.140(6) 0.159(6) 0.292(9) 0.123(6) 0.051(5) 0.063(5)
C71C 0.163(8) 0.072(5) 0.125(7) 0.033(5) 0.059(6) 0.016(6)
C72C 0.247(11) 0.171(9) 0.099(6) 0.017(6) 0.060(6) 0.152(8)
C73C 0.300(14) 0.135(8) 0.071(6) 0.008(5) -0.013(7) 0.123(8)
C74C 0.072(7) 0.230(12) 0.144(8) -0.034(9) -0.008(6) -0.040(7)
O70D 0.093(4) 0.089(4) 0.087(3) 0.004(3) -0.028(3) 0.019(3)
C71D 0.217(9) 0.052(5) 0.056(5) -0.011(4) 0.014(5) 0.025(5)
C72D 0.096(5) 0.055(4) 0.061(4) -0.005(4) 0.006(4) 0.019(4)
C73D 0.078(5) 0.042(4) 0.066(4) -0.002(3) 0.011(4) 0.012(3)
C74D 0.148(7) 0.055(4) 0.038(4) -0.006(3) -0.014(4) -0.023(4)
O70E 0.397(10) 0.036(3) 0.166(5) 0.005(3) -0.182(5) 0.025(4)
C71E 0.056(4) 0.079(5) 0.084(5) -0.021(4) -0.028(3) 0.021(4)
C72E 0.089(5) 0.112(6) 0.058(4) -0.005(4) -0.008(4) -0.007(5)
C73E 0.105(6) 0.050(4) 0.093(5) -0.001(4) -0.048(4) -0.027(4)
C74E 0.286(12) 0.061(6) 0.219(10) 0.021(6) -0.190(9) -0.023(6)

loop_
_atom_type_symbol
_atom_type_description
_atom_type_scat_dispersion_real
_atom_type_scat_dispersion_imag
_atom_type_scat_source
C C 0.0033 0.0016 'International Tables Vol C Tables 4.2.6.8 and 6.1.1.4'
H H 0.0000 0.0000 'International Tables Vol C Tables 4.2.6.8 and 6.1.1.4'
N N 0.0061 0.0033 'International Tables Vol C Tables 4.2.6.8 and 6.1.1.4'
O O 0.0106 0.0060 'International Tables Vol C Tables 4.2.6.8 and 6.1.1.4'
Mn Mn 0.3368 0.7283 'International Tables Vol C Tables 4.2.6.8 and 6.1.1.4'

loop_
_geom_angle_atom_site_label_1
_geom_angle_atom_site_label_2
_geom_angle_atom_site_label_3
_geom_angle
_geom_angle_publ_flag
O2 Mn1 O5 94.24(11) yes
O2 Mn1 O4 88.41(10) yes
O5 Mn1 O4 163.19(11) yes
O2 Mn1 N1 169.56(11) yes
O5 Mn1 N1 81.10(12) yes
O4 Mn1 N1 93.43(12) yes
O2 Mn1 O8 91.61(10) yes
O5 Mn1 O8 104.73(10) yes
O4 Mn1 O8 91.77(10) yes
N1 Mn1 O8 98.60(10) yes
O2 Mn1 O1A 73.0(8) yes
O5 Mn1 O1A 96.2(7) yes
O4 Mn1 O1A 68.7(7) yes
N1 Mn1 O1A 98.1(8) yes
O8 Mn1 O1A 155.0(7) yes
O2 Mn1 Mn4 48.85(7) yes
O5 Mn1 Mn4 143.08(8) yes
O4 Mn1 Mn4 42.67(7) yes
N1 Mn1 Mn4 135.35(10) yes
O8 Mn1 Mn4 79.12(7) yes
O1A Mn1 Mn4 75.9(7) yes
O2 Mn1 Mn2 30.40(7) yes
O5 Mn1 Mn2 93.72(8) yes
O4 Mn1 Mn2 80.23(7) yes
N1 Mn1 Mn2 140.05(8) yes
O8 Mn1 Mn2 120.84(7) yes
O1A Mn1 Mn2 42.8(8) yes
Mn4 Mn1 Mn2 55.859(18) yes
O2 Mn1 Mn3 81.46(8) yes
O5 Mn1 Mn3 132.81(8) yes
O4 Mn1 Mn3 31.33(7) yes
N1 Mn1 Mn3 94.80(9) yes
O8 Mn1 Mn3 122.28(7) yes
O1A Mn1 Mn3 37.5(7) yes
Mn4 Mn1 Mn3 53.691(19) yes
Mn2 Mn1 Mn3 60.222(19) yes
O2 Mn2 O6 162.73(11) yes
O2 Mn2 O3 88.60(10) yes
O6 Mn2 O3 94.40(10) yes
O2 Mn2 N3 91.99(11) yes
O6 Mn2 N3 82.09(11) yes
O3 Mn2 N3 169.73(12) yes
O2 Mn2 O10 92.68(10) yes
O6 Mn2 O10 104.21(10) yes
O3 Mn2 O10 91.43(10) yes
N3 Mn2 O10 98.78(11) yes
O2 Mn2 O1A 77.7(8) yes
O6 Mn2 O1A 87.5(8) yes
O3 Mn2 O1A 68.5(8) yes
N3 Mn2 O1A 101.6(8) yes
O10 Mn2 O1A 157.7(8) yes
O2 Mn2 Mn4 49.09(7) yes
O6 Mn2 Mn4 136.91(8) yes
O3 Mn2 Mn4 42.56(7) yes
N3 Mn2 Mn4 140.53(9) yes
O10 Mn2 Mn4 79.68(7) yes
O1A Mn2 Mn4 78.9(8) yes
O2 Mn2 Mn1 30.42(8) yes
O6 Mn2 Mn1 133.57(8) yes
O3 Mn2 Mn1 80.60(7) yes
N3 Mn2 Mn1 94.79(9) yes
O10 Mn2 Mn1 121.94(7) yes
O1A Mn2 Mn1 47.5(8) yes
Mn4 Mn2 Mn1 56.165(19) yes
O2 Mn2 Mn3 81.57(8) yes
O6 Mn2 Mn3 92.07(8) yes
O3 Mn2 Mn3 31.73(7) yes
N3 Mn2 Mn3 138.37(9) yes
O10 Mn2 Mn3 122.48(7) yes
O1A Mn2 Mn3 36.8(8) yes
Mn4 Mn2 Mn3 53.805(19) yes
Mn1 Mn2 Mn3 60.324(19) yes
O7 Mn3 O3 162.60(10) yes
O7 Mn3 O4 95.62(10) yes
O3 Mn3 O4 85.75(10) yes
O7 Mn3 O1A 89.4(9) yes
O3 Mn3 O1A 73.9(9) yes
O4 Mn3 O1A 78.1(9) yes
O7 Mn3 N5 81.46(12) yes
O3 Mn3 N5 96.16(12) yes
O4 Mn3 N5 175.89(11) yes
O1A Mn3 N5 98.9(9) yes
O7 Mn3 O12 100.06(11) yes
O3 Mn3 O12 97.16(10) yes
O4 Mn3 O12 93.51(10) yes
O1A Mn3 O12 168.0(9) yes
N5 Mn3 O12 89.86(11) yes
O7 Mn3 Mn4 140.39(8) yes
O3 Mn3 Mn4 44.36(7) yes
O4 Mn3 Mn4 44.81(7) yes
O1A Mn3 Mn4 84.3(9) yes
N5 Mn3 Mn4 138.15(10) yes
O12 Mn3 Mn4 83.69(8) yes
O7 Mn3 Mn2 130.54(8) yes
O3 Mn3 Mn2 32.63(7) yes
O4 Mn3 Mn2 79.70(7) yes
O1A Mn3 Mn2 41.2(9) yes
N5 Mn3 Mn2 99.96(10) yes
O12 Mn3 Mn2 129.25(8) yes
Mn4 Mn3 Mn2 56.30(2) yes
O7 Mn3 Mn1 91.64(8) yes
O3 Mn3 Mn1 80.44(7) yes
O4 Mn3 Mn1 31.56(7) yes
O1A Mn3 Mn1 46.6(9) yes
N5 Mn3 Mn1 145.17(9) yes
O12 Mn3 Mn1 124.97(7) yes
Mn4 Mn3 Mn1 56.480(19) yes
Mn2 Mn3 Mn1 59.454(18) yes
O3 Mn4 O4 82.30(10) yes
O3 Mn4 O11 92.97(11) yes
O4 Mn4 O11 172.19(11) yes
O3 Mn4 O9 173.07(10) yes
O4 Mn4 O9 94.72(10) yes
O11 Mn4 O9 89.29(11) yes
O3 Mn4 O13 95.63(10) yes
O4 Mn4 O13 91.41(10) yes
O11 Mn4 O13 95.25(10) yes
O9 Mn4 O13 90.68(10) yes
O3 Mn4 O2 80.09(9) yes
O4 Mn4 O2 78.87(9) yes
O11 Mn4 O2 94.24(10) yes
O9 Mn4 O2 93.21(10) yes
O13 Mn4 O2 169.79(10) yes
O3 Mn4 Mn3 42.68(7) yes
O4 Mn4 Mn3 42.83(7) yes
O11 Mn4 Mn3 134.28(8) yes
O9 Mn4 Mn3 136.15(8) yes
O13 Mn4 Mn3 81.90(7) yes
O2 Mn4 Mn3 88.77(7) yes
O3 Mn4 Mn2 42.26(7) yes
O4 Mn4 Mn2 88.97(7) yes
O11 Mn4 Mn2 83.37(8) yes
O9 Mn4 Mn2 131.76(8) yes
O13 Mn4 Mn2 137.38(8) yes
O2 Mn4 Mn2 40.48(6) yes
Mn3 Mn4 Mn2 69.90(2) yes
O3 Mn4 Mn1 89.78(7) yes
O4 Mn4 Mn1 41.17(7) yes
O11 Mn4 Mn1 133.09(8) yes
O9 Mn4 Mn1 83.90(8) yes
O13 Mn4 Mn1 131.06(8) yes
O2 Mn4 Mn1 40.33(6) yes
Mn3 Mn4 Mn1 69.83(2) yes
Mn2 Mn4 Mn1 67.98(2) yes
Mn3 O1A Mn2 101.9(12) ?
Mn3 O1A Mn1 95.9(12) ?
Mn2 O1A Mn1 89.7(11) ?
Mn1 O2 Mn2 119.18(13) ?
Mn1 O2 Mn4 90.82(10) ?
Mn2 O2 Mn4 90.43(10) ?
Mn3 O3 Mn2 115.64(11) ?
Mn3 O3 Mn4 92.96(10) ?
Mn2 O3 Mn4 95.18(10) ?
Mn3 O4 Mn1 117.11(12) ?
Mn3 O4 Mn4 92.37(10) ?
Mn1 O4 Mn4 96.16(11) ?
C6 O5 Mn1 118.6(2) ?
C23 O6 Mn2 117.9(2) ?
C40 O7 Mn3 116.0(2) ?
C58 O8 Mn1 124.9(3) ?
C58 O9 Mn4 126.0(2) ?
C60 O10 Mn2 124.2(3) ?
C60 O11 Mn4 126.3(3) ?
C62 O12 Mn3 123.1(3) ?
C62 O13 Mn4 123.3(3) ?
C1 N1 C5 120.0(4) ?
C1 N1 Mn1 126.1(3) ?
C5 N1 Mn1 113.8(3) ?
C11 N2 C7 117.1(4) ?
C18 N3 C22 120.0(3) ?
C18 N3 Mn2 125.8(3) ?
C22 N3 Mn2 113.3(3) ?
C24 N4 C28 117.3(4) ?
C39 N5 C35 120.7(3) ?
C39 N5 Mn3 112.3(3) ?
C35 N5 Mn3 126.8(3) ?
C41 N6 C45 116.1(4) ?
N1 C1 C2 121.4(4) ?
C1 C2 C3 119.4(4) ?
C4 C3 C2 119.4(4) ?
C3 C4 C5 119.2(4) ?
N1 C5 C4 120.6(4) ?
N1 C5 C6 113.6(4) ?
C4 C5 C6 125.8(4) ?
O5 C6 C5 110.0(3) ?
O5 C6 C12 107.4(3) ?
C5 C6 C12 113.5(3) ?
O5 C6 C7 108.1(3) ?
C5 C6 C7 107.1(3) ?
C12 C6 C7 110.6(3) ?
N2 C7 C8 123.8(4) ?
N2 C7 C6 116.7(4) ?
C8 C7 C6 119.5(4) ?
C7 C8 C9 117.3(4) ?
C10 C9 C8 119.1(5) ?
C9 C10 C11 119.1(4) ?
N2 C11 C10 123.7(5) ?
C13 C12 C17 117.5(3) ?
C13 C12 C6 120.7(3) ?
C17 C12 C6 121.4(3) ?
C14 C13 C12 123.5(4) ?
C15 C14 C13 118.2(4) ?
C14 C15 C16 120.0(4) ?
C17 C16 C15 122.2(4) ?
C16 C17 C12 118.5(3) ?
C16 C17 C54 113.0(3) ?
C12 C17 C54 128.5(3) ?
N3 C18 C19 122.2(4) ?
C18 C19 C20 118.0(4) ?
C21 C20 C19 120.5(4) ?
C20 C21 C22 119.1(4) ?
N3 C22 C21 120.1(4) ?
N3 C22 C23 113.8(3) ?
C21 C22 C23 126.1(4) ?
O6 C23 C22 108.6(3) ?
O6 C23 C29 109.7(3) ?
C22 C23 C29 109.6(3) ?
O6 C23 C24 109.1(3) ?
C22 C23 C24 108.2(3) ?
C29 C23 C24 111.6(3) ?
N4 C24 C25 122.7(4) ?
N4 C24 C23 117.9(4) ?
C25 C24 C23 119.4(4) ?
C26 C25 C24 119.2(4) ?
C27 C26 C25 118.9(4) ?
C26 C27 C28 118.6(4) ?
N4 C28 C27 123.4(4) ?
C30 C29 C34 118.1(4) ?
C30 C29 C23 119.2(4) ?
C34 C29 C23 122.7(3) ?
C29 C30 C31 122.9(4) ?
C32 C31 C30 118.9(4) ?
C31 C32 C33 119.5(4) ?
C32 C33 C34 122.5(4) ?
C33 C34 C29 118.0(4) ?
C33 C34 C56 113.6(4) ?
C29 C34 C56 128.3(3) ?
N5 C35 C36 121.6(4) ?
C37 C36 C35 118.1(4) ?
C36 C37 C38 120.4(4) ?
C37 C38 C39 118.7(4) ?
N5 C39 C38 120.4(4) ?
N5 C39 C40 113.7(3) ?
C38 C39 C40 125.9(4) ?
O7 C40 C39 108.8(3) ?
O7 C40 C41 107.4(3) ?
C39 C40 C41 110.8(3) ?
O7 C40 C46 109.5(3) ?
C39 C40 C46 109.9(3) ?
C41 C40 C46 110.4(3) ?
N6 C41 C42 123.3(4) ?
N6 C41 C40 119.2(4) ?
C42 C41 C40 117.4(4) ?
C43 C42 C41 118.6(4) ?
C44 C43 C42 118.7(4) ?
C45 C44 C43 118.9(4) ?
N6 C45 C44 124.2(4) ?
C47 C46 C51 118.9(4) ?
C47 C46 C40 119.9(4) ?
C51 C46 C40 121.1(4) ?
C46 C47 C48 122.6(4) ?
C49 C48 C47 118.3(4) ?
C50 C49 C48 120.1(4) ?
C49 C50 C51 122.8(4) ?
C50 C51 C46 117.0(4) ?
C50 C51 C52 117.1(4) ?
C46 C51 C52 125.8(4) ?
C57 C52 C53 118.2(4) ?
C57 C52 C51 120.0(3) ?
C53 C52 C51 120.7(3) ?
C52 C53 C54 121.2(4) ?
C55 C54 C53 118.7(4) ?
C55 C54 C17 115.5(3) ?
C53 C54 C17 124.4(3) ?
C54 C55 C56 122.3(4) ?
C55 C56 C57 116.8(4) ?
C55 C56 C34 119.0(4) ?
C57 C56 C34 122.0(3) ?
C52 C57 C56 122.8(4) ?
O8 C58 O9 126.0(4) ?
O8 C58 C59 118.7(4) ?
O9 C58 C59 115.4(4) ?
O10 C60 O11 126.5(4) ?
O10 C60 C61 118.0(4) ?
O11 C60 C61 115.5(4) ?
O13 C62 O12 126.7(4) ?
O13 C62 C63 118.6(4) ?
O12 C62 C63 114.7(4) ?
C71B O70B C74B 106.7(4) ?
O70B C71B C72B 105.3(4) ?
C73B C72B C71B 103.1(5) ?
C74B C73B C72B 100.9(4) ?
O70B C74B C73B 110.0(4) ?
C71C O70C C74C 104.5(6) ?
C72C C71C O70C 109.1(6) ?
C73C C72C C71C 109.1(7) ?
C72C C73C C74C 107.8(7) ?
C73C C74C O70C 107.1(7) ?
C71D O70D C74D 105.9(4) ?
O70D C71D C72D 107.2(5) ?
C71D C72D C73D 101.7(4) ?
C72D C73D C74D 104.3(4) ?
O70D C74D C73D 105.8(4) ?
C71E O70E C74E 111.0(5) ?
O70E C71E C72E 103.2(5) ?
C73E C72E C71E 103.7(5) ?
C74E C73E C72E 108.9(5) ?
C73E C74E O70E 105.0(5) ?

loop_
_geom_bond_atom_site_label_1
_geom_bond_atom_site_label_2
_geom_bond_distance
_geom_bond_publ_flag
Mn1 O2 1.856(2) yes
Mn1 O5 1.863(2) yes
Mn1 O4 1.898(2) yes
Mn1 N1 2.043(3) yes
Mn1 O8 2.138(2) yes
Mn1 O1A 2.36(3) yes
Mn1 Mn4 2.8673(8) yes
Mn1 Mn2 3.2000(8) yes
Mn1 Mn3 3.2283(8) yes
Mn2 O2 1.855(2) yes
Mn2 O6 1.870(2) yes
Mn2 O3 1.929(2) yes
Mn2 N3 2.025(3) yes
Mn2 O10 2.116(3) yes
Mn2 O1A 2.17(3) yes
Mn2 Mn4 2.8570(8) yes
Mn2 Mn3 3.2251(9) yes
Mn3 O7 1.854(2) yes
Mn3 O3 1.881(2) yes
Mn3 O4 1.886(2) yes
Mn3 O1A 1.98(3) yes
Mn3 N5 2.030(3) yes
Mn3 O12 2.068(2) yes
Mn3 Mn4 2.7715(8) yes
Mn4 O3 1.940(2) yes
Mn4 O4 1.955(2) yes
Mn4 O11 1.968(3) yes
Mn4 O9 1.979(3) yes
Mn4 O13 2.109(3) yes
Mn4 O2 2.159(2) yes
O5 C6 1.408(4) ?
O6 C23 1.405(4) ?
O7 C40 1.400(4) ?
O8 C58 1.250(4) ?
O9 C58 1.283(4) ?
O10 C60 1.248(4) ?
O11 C60 1.278(4) ?
O12 C62 1.257(4) ?
O13 C62 1.258(4) ?
N1 C1 1.338(4) ?
N1 C5 1.353(4) ?
N2 C11 1.331(4) ?
N2 C7 1.335(5) ?
N3 C18 1.342(4) ?
N3 C22 1.350(4) ?
N4 C24 1.319(5) ?
N4 C28 1.335(4) ?
N5 C39 1.335(5) ?
N5 C35 1.337(4) ?
N6 C41 1.325(4) ?
N6 C45 1.342(4) ?
C1 C2 1.364(5) ?
C2 C3 1.384(4) ?
C3 C4 1.369(5) ?
C4 C5 1.383(5) ?
C5 C6 1.502(5) ?
C6 C12 1.537(5) ?
C6 C7 1.555(5) ?
C7 C8 1.388(5) ?
C8 C9 1.403(5) ?
C9 C10 1.363(5) ?
C10 C11 1.376(6) ?
C12 C13 1.396(4) ?
C12 C17 1.410(5) ?
C13 C14 1.378(4) ?
C14 C15 1.370(5) ?
C15 C16 1.387(4) ?
C16 C17 1.385(4) ?
C17 C54 1.519(5) ?
C18 C19 1.366(4) ?
C19 C20 1.378(5) ?
C20 C21 1.376(5) ?
C21 C22 1.384(4) ?
C22 C23 1.530(5) ?
C23 C29 1.533(5) ?
C23 C24 1.553(5) ?
C24 C25 1.371(4) ?
C25 C26 1.372(5) ?
C26 C27 1.352(5) ?
C27 C28 1.370(5) ?
C29 C30 1.390(5) ?
C29 C34 1.396(5) ?
C30 C31 1.380(5) ?
C31 C32 1.359(5) ?
C32 C33 1.382(5) ?
C33 C34 1.394(4) ?
C34 C56 1.495(5) ?
C35 C36 1.374(5) ?
C36 C37 1.374(5) ?
C37 C38 1.380(5) ?
C38 C39 1.382(5) ?
C39 C40 1.531(5) ?
C40 C41 1.538(5) ?
C40 C46 1.550(5) ?
C41 C42 1.384(5) ?
C42 C43 1.367(5) ?
C43 C44 1.367(5) ?
C44 C45 1.354(5) ?
C46 C47 1.374(5) ?
C46 C51 1.420(5) ?
C47 C48 1.379(5) ?
C48 C49 1.376(5) ?
C49 C50 1.367(5) ?
C50 C51 1.386(5) ?
C51 C52 1.485(5) ?
C52 C57 1.392(5) ?
C52 C53 1.391(4) ?
C53 C54 1.395(5) ?
C54 C55 1.389(5) ?
C55 C56 1.397(4) ?
C56 C57 1.397(5) ?
C58 C59 1.513(5) ?
C60 C61 1.520(5) ?
C62 C63 1.518(5) ?
O70B C71B 1.412(5) ?
O70B C74B 1.464(5) ?
C71B C72B 1.537(6) ?
C72B C73B 1.503(7) ?
C73B C74B 1.492(6) ?
O70C C71C 1.434(7) ?
O70C C74C 1.455(8) ?
C71C C72C 1.386(7) ?
C72C C73C 1.388(8) ?
C73C C74C 1.417(8) ?
O70D C71D 1.359(6) ?
O70D C74D 1.428(5) ?
C71D C72D 1.422(6) ?
C72D C73D 1.444(5) ?
C73D C74D 1.472(6) ?
O70E C71E 1.326(5) ?
O70E C74E 1.443(7) ?
C71E C72E 1.474(6) ?
C72E C73E 1.455(6) ?
C73E C74E 1.351(6) ?
